data_9007593
loop_
_publ_author_name
'Watanabe, Y.'

_publ_section_title
;
 The crystal structure of monoclinic gamma-sulfur
;
_journal_name_full 'Acta Crystallographica, Section B'
_journal_page_first 1396
_journal_page_last 1401
_journal_paper_doi 10.1107/S0567740874004961
_journal_volume 30
_journal_year 1974
_chemical_compound_source Synthetic
_chemical_formula_sum S8
_chemical_name_mineral Rosickyite
_space_group_IT_number 13
_symmetry_space_group_name_Hall '-P 2yc'
_symmetry_space_group_name_H-M 'P 1 2/c 1'
_cell_angle_alpha 90
_cell_angle_beta 124.98
_cell_angle_gamma 90
_cell_length_a 8.442
_cell_length_b 13.025
_cell_length_c 9.356
_cell_formula_units_Z 4
_cell_volume 842.915
_database_code_amcsd 0009509
_exptl_crystal_density_diffrn 2.021
_cod_database_code 9007593

loop_
_space_group_symop_operation_xyz
x,y,z
x,-y,1/2+z
-x,y,1/2-z
-x,-y,-z

loop_
_atom_site_aniso_label
_atom_site_aniso_U_11
_atom_site_aniso_U_22
_atom_site_aniso_U_33
_atom_site_aniso_U_12
_atom_site_aniso_U_13
_atom_site_aniso_U_23
S1 0.08780 0.06330 0.06750 0.02990 0.04490 0.01090
S2 0.03850 0.07670 0.05520 -0.00340 0.02600 0.00630
S3 0.05700 0.07570 0.04020 0.00710 0.02990 0.01310
S4 0.05460 0.05500 0.05100 -0.00680 0.03400 -0.00860
S5 0.07170 0.05620 0.06370 0.00260 0.04460 -0.00850
S6 0.07690 0.09320 0.07350 -0.03490 0.05650 -0.02000
S7 0.04290 0.09980 0.06470 0.00350 0.02690 -0.01250
S8 0.11430 0.05680 0.07000 -0.03030 0.05690 -0.02190

loop_
_atom_site_label
_atom_site_fract_x
_atom_site_fract_y
_atom_site_fract_z
_atom_site_U_iso_or_equiv
S1 0.64720 0.34530 0.32360 0.07219
S2 0.80970 0.57940 0.46960 0.05699
S3 0.74570 0.44300 0.53160 0.05699
S4 0.58390 0.67660 0.38390 0.05193
S5 0.08120 0.79790 0.19990 0.06079
S6 0.24230 0.03130 0.22050 0.07346
S7 0.30670 0.89380 0.34990 0.07092
S8 0.14820 0.12750 0.32930 0.07852

loop_
_cod_related_entry_id
_cod_related_entry_database
_cod_related_entry_code
1 ChemSpider 59726
2 AMCSD 0009509
